data_7030810
loop_
_publ_author_name
'Meier, Samuel M.'
'Novak, Maria S.'
'Kandioller, Wolfgang'
'Jakupec, Michael A.'
'Roller, Alexander'
'Keppler, Bernhard K.'
'Hartinger, Christian G.'

_publ_section_title
;
 Aqueous chemistry and antiproliferative activity of a pyrone-based
 phosphoramidate Ru(arene) anticancer agent.
;
_journal_issue 26
_journal_name_full 'Dalton transactions (Cambridge, England : 2003)'
_journal_page_first 9851
_journal_page_last 9855
_journal_paper_doi 10.1039/c4dt00569d
_journal_volume 43
_journal_year 2014
_chemical_formula_moiety 'C28 H29 Cl N O6 P Ru'
_chemical_formula_sum 'C28 H29 Cl N O6 P Ru'
_chemical_formula_weight 643.01
_chemical_name_systematic
;
Chlorido(hapto^6^-p-cymene){5-oxo-2-((diphenylposhphoramido)methyl)-4H-pyronato}ruthenium(II)]
;
_space_group_IT_number 14
_symmetry_cell_setting monoclinic
_symmetry_space_group_name_Hall '-P 2ybc'
_symmetry_space_group_name_H-M 'P 1 21/c 1'
_atom_sites_solution_hydrogens geom
_atom_sites_solution_primary direct
_atom_sites_solution_secondary difmap
_audit_creation_method SHELXL-97
_cell_angle_alpha 90.00
_cell_angle_beta 105.258(6)
_cell_angle_gamma 90.00
_cell_formula_units_Z 4
_cell_length_a 15.998(3)
_cell_length_b 16.226(4)
_cell_length_c 10.5737(18)
_cell_measurement_reflns_used 1254
_cell_measurement_temperature 100(2)
_cell_measurement_theta_max 18.00
_cell_measurement_theta_min 2.51
_cell_volume 2648.0(9)
_computing_cell_refinement 'Bruker SAINT'
_computing_data_collection 'Bruker APEX2'
_computing_data_reduction 'Bruker SAINT'
_computing_molecular_graphics 'Bruker SHELXTL'
_computing_publication_material 'Bruker SHELXTL'
_computing_structure_refinement 'SHELXL-97 (Sheldrick, 2008)'
_computing_structure_solution 'SHELXS-97 (Sheldrick, 2008)'
_diffrn_ambient_temperature 100(2)
_diffrn_measured_fraction_theta_full 0.982
_diffrn_measured_fraction_theta_max 0.982
_diffrn_measurement_device_type 'Bruker APEXII CCD'
_diffrn_measurement_method '\f and \w scans'
_diffrn_radiation_monochromator graphite
_diffrn_radiation_source 'fine-focus sealed tube'
_diffrn_radiation_type MoK\a
_diffrn_radiation_wavelength 0.71073
_diffrn_reflns_av_R_equivalents 0.1618
_diffrn_reflns_av_sigmaI/netI 0.1311
_diffrn_reflns_limit_h_max 19
_diffrn_reflns_limit_h_min -19
_diffrn_reflns_limit_k_max 19
_diffrn_reflns_limit_k_min -18
_diffrn_reflns_limit_l_max 12
_diffrn_reflns_limit_l_min -12
_diffrn_reflns_number 29877
_diffrn_reflns_theta_full 25.35
_diffrn_reflns_theta_max 25.35
_diffrn_reflns_theta_min 2.36
_exptl_absorpt_coefficient_mu 0.798
_exptl_absorpt_correction_T_max 0.9842
_exptl_absorpt_correction_T_min 0.7958
_exptl_absorpt_correction_type multi-scan
_exptl_absorpt_process_details SADABS
_exptl_crystal_colour orange
_exptl_crystal_density_diffrn 1.613
_exptl_crystal_density_method 'not measured'
_exptl_crystal_description plate
_exptl_crystal_F_000 1312
_exptl_crystal_size_max 0.30
_exptl_crystal_size_mid 0.12
_exptl_crystal_size_min 0.02
_refine_diff_density_max 0.716
_refine_diff_density_min -0.586
_refine_diff_density_rms 0.134
_refine_ls_extinction_method none
_refine_ls_goodness_of_fit_ref 1.079
_refine_ls_hydrogen_treatment constr
_refine_ls_matrix_type full
_refine_ls_number_parameters 344
_refine_ls_number_reflns 4760
_refine_ls_number_restraints 1
_refine_ls_restrained_S_all 1.079
_refine_ls_R_factor_all 0.1315
_refine_ls_R_factor_gt 0.0783
_refine_ls_shift/su_max 0.000
_refine_ls_shift/su_mean 0.000
_refine_ls_structure_factor_coef Fsqd
_refine_ls_weighting_details 'calc w=1/[\s^2^(Fo^2^)+(0.0391P)^2^+2.1358P] where P=(Fo^2^+2Fc^2^)/3'
_refine_ls_weighting_scheme calc
_refine_ls_wR_factor_gt 0.1151
_refine_ls_wR_factor_ref 0.1316
_reflns_number_gt 3180
_reflns_number_total 4760
_reflns_threshold_expression >2sigma(I)
_cod_data_source_file c4dt00569d2.cif
_cod_data_source_block elji055
_cod_depositor_comments 'Adding full bibliography for 7030810.cif.'
_cod_original_cell_volume 2647.9(9)
_cod_original_sg_symbol_H-M P21/c
_cod_database_code 7030810

loop_
_symmetry_equiv_pos_as_xyz
'x, y, z'
'-x, y+1/2, -z+1/2'
'-x, -y, -z'
'x, -y-1/2, z-1/2'

loop_
_atom_site_label
_atom_site_type_symbol
_atom_site_fract_x
_atom_site_fract_y
_atom_site_fract_z
_atom_site_U_iso_or_equiv
_atom_site_adp_type
_atom_site_occupancy
_atom_site_symmetry_multiplicity
_atom_site_calc_flag
_atom_site_refinement_flags
Ru1 Ru 0.85270(4) 0.03871(4) 0.09050(5) 0.01615(18) Uani 1 1 d .
Cl1 Cl 0.97491(12) 0.08819(12) 0.26382(16) 0.0236(5) Uani 1 1 d .
P1 P 0.67465(13) 0.51643(13) -0.09967(18) 0.0259(5) Uani 1 1 d .
O1 O 0.8744(3) 0.1463(3) -0.0088(4) 0.0222(12) Uani 1 1 d .
O2 O 0.7829(3) 0.1273(3) 0.1663(4) 0.0185(11) Uani 1 1 d .
O3 O 0.7847(3) 0.3507(3) 0.1346(4) 0.0218(12) Uani 1 1 d .
O4 O 0.6142(3) 0.5292(3) -0.2285(4) 0.0278(13) Uani 1 1 d .
O5 O 0.7069(3) 0.5967(3) -0.0135(4) 0.0292(13) Uani 1 1 d .
O6 O 0.6346(3) 0.4727(3) 0.0057(4) 0.0305(13) Uani 1 1 d .
N1 N 0.7620(4) 0.4698(4) -0.1098(5) 0.0224(14) Uani 1 1 d D
H200 H 0.7612 0.4411 -0.1785 0.027 Uiso 1 1 d RD
C1 C 0.8477(5) 0.2116(5) 0.0354(6) 0.0200(17) Uani 1 1 d .
C2 C 0.7972(4) 0.2031(4) 0.1308(6) 0.0162(16) Uani 1 1 d .
C3 C 0.7695(4) 0.2734(5) 0.1763(6) 0.0193(17) Uani 1 1 d .
H3 H 0.7379 0.2689 0.2405 0.023 Uiso 1 1 calc R
C4 C 0.8277(4) 0.3576(5) 0.0434(6) 0.0158(16) Uani 1 1 d .
C5 C 0.8593(4) 0.2928(4) -0.0079(6) 0.0183(17) Uani 1 1 d .
H5 H 0.8894 0.3011 -0.0732 0.022 Uiso 1 1 calc R
C6 C 0.8358(5) 0.4460(4) 0.0008(6) 0.0218(18) Uani 1 1 d .
H6A H 0.8384 0.4834 0.0758 0.026 Uiso 1 1 calc R
H6B H 0.8904 0.4522 -0.0256 0.026 Uiso 1 1 calc R
C7 C 0.7532(5) 0.6558(5) -0.0682(7) 0.0247(18) Uani 1 1 d .
C8 C 0.7142(5) 0.7012(5) -0.1766(7) 0.031(2) Uani 1 1 d .
H8 H 0.6543 0.6941 -0.2178 0.037 Uiso 1 1 calc R
C9 C 0.7627(6) 0.7577(5) -0.2263(8) 0.036(2) Uani 1 1 d .
H9 H 0.7362 0.7891 -0.3021 0.043 Uiso 1 1 calc R
C10 C 0.8495(6) 0.7679(5) -0.1645(8) 0.037(2) Uani 1 1 d .
H10 H 0.8830 0.8061 -0.1984 0.045 Uiso 1 1 calc R
C11 C 0.8880(5) 0.7227(5) -0.0534(8) 0.030(2) Uani 1 1 d .
H11 H 0.9476 0.7303 -0.0105 0.036 Uiso 1 1 calc R
C12 C 0.8397(5) 0.6672(5) -0.0058(7) 0.030(2) Uani 1 1 d .
H12 H 0.8658 0.6362 0.0706 0.036 Uiso 1 1 calc R
C13 C 0.5902(5) 0.3969(5) -0.0181(7) 0.0258(19) Uani 1 1 d .
C14 C 0.6029(5) 0.3393(5) -0.1101(7) 0.032(2) Uani 1 1 d .
H14 H 0.6406 0.3511 -0.1636 0.038 Uiso 1 1 calc R
C15 C 0.5598(5) 0.2658(5) -0.1211(8) 0.037(2) Uani 1 1 d .
H15 H 0.5688 0.2259 -0.1820 0.045 Uiso 1 1 calc R
C16 C 0.5036(5) 0.2481(5) -0.0459(8) 0.041(2) Uani 1 1 d .
H16 H 0.4740 0.1968 -0.0544 0.049 Uiso 1 1 calc R
C17 C 0.4913(5) 0.3068(6) 0.0423(8) 0.039(2) Uani 1 1 d .
H17 H 0.4525 0.2954 0.0944 0.047 Uiso 1 1 calc R
C18 C 0.5343(5) 0.3819(5) 0.0566(7) 0.031(2) Uani 1 1 d .
H18 H 0.5249 0.4219 0.1170 0.038 Uiso 1 1 calc R
C19 C 0.9094(5) -0.0864(4) 0.1156(7) 0.0209(17) Uani 1 1 d .
C20 C 0.8346(4) -0.0816(4) 0.1662(6) 0.0178(17) Uani 1 1 d .
H20 H 0.8393 -0.0978 0.2541 0.021 Uiso 1 1 calc R
C21 C 0.7551(5) -0.0536(4) 0.0884(6) 0.0196(17) Uani 1 1 d .
H21 H 0.7067 -0.0519 0.1246 0.024 Uiso 1 1 calc R
C22 C 0.7443(4) -0.0274(4) -0.0438(6) 0.0196(17) Uani 1 1 d .
C23 C 0.8199(4) -0.0287(4) -0.0908(6) 0.0195(17) Uani 1 1 d .
H23 H 0.8164 -0.0084 -0.1764 0.023 Uiso 1 1 calc R
C24 C 0.9007(5) -0.0594(4) -0.0133(6) 0.0197(18) Uani 1 1 d .
H24 H 0.9491 -0.0617 -0.0494 0.024 Uiso 1 1 calc R
C25 C 0.9936(4) -0.1156(5) 0.2031(7) 0.0255(19) Uani 1 1 d .
H25A H 0.9955 -0.1760 0.2018 0.038 Uiso 1 1 calc R
H25B H 0.9990 -0.0966 0.2929 0.038 Uiso 1 1 calc R
H25C H 1.0416 -0.0934 0.1720 0.038 Uiso 1 1 calc R
C26 C 0.6577(5) 0.0026(5) -0.1290(7) 0.0264(19) Uani 1 1 d .
H26 H 0.6693 0.0410 -0.1965 0.032 Uiso 1 1 calc R
C27 C 0.6098(6) -0.0732(5) -0.2003(8) 0.050(3) Uani 1 1 d .
H27A H 0.5537 -0.0561 -0.2572 0.075 Uiso 1 1 calc R
H27B H 0.6006 -0.1131 -0.1357 0.075 Uiso 1 1 calc R
H27C H 0.6446 -0.0987 -0.2534 0.075 Uiso 1 1 calc R
C28 C 0.6026(5) 0.0473(5) -0.0557(7) 0.041(2) Uani 1 1 d .
H28A H 0.5484 0.0649 -0.1173 0.061 Uiso 1 1 calc R
H28B H 0.6339 0.0956 -0.0118 0.061 Uiso 1 1 calc R
H28C H 0.5894 0.0103 0.0099 0.061 Uiso 1 1 calc R

loop_
_atom_site_aniso_label
_atom_site_aniso_U_11
_atom_site_aniso_U_22
_atom_site_aniso_U_33
_atom_site_aniso_U_23
_atom_site_aniso_U_13
_atom_site_aniso_U_12
Ru1 0.0189(3) 0.0170(3) 0.0131(3) -0.0006(3) 0.0051(2) -0.0034(3)
Cl1 0.0231(11) 0.0270(12) 0.0178(9) -0.0056(8) 0.0004(8) -0.0038(9)
P1 0.0286(13) 0.0283(14) 0.0235(10) 0.0038(9) 0.0117(9) 0.0065(10)
O1 0.031(3) 0.019(3) 0.018(2) 0.001(2) 0.008(2) -0.003(2)
O2 0.026(3) 0.014(3) 0.016(2) -0.003(2) 0.007(2) -0.003(2)
O3 0.028(3) 0.015(3) 0.023(3) 0.000(2) 0.009(2) -0.001(2)
O4 0.027(3) 0.036(4) 0.020(2) 0.008(2) 0.005(2) 0.007(3)
O5 0.042(4) 0.027(3) 0.022(3) -0.002(2) 0.014(3) 0.004(3)
O6 0.042(3) 0.030(4) 0.023(3) -0.003(2) 0.017(2) -0.002(3)
N1 0.029(4) 0.023(4) 0.013(3) 0.001(3) 0.002(3) 0.008(3)
C1 0.021(4) 0.019(5) 0.012(3) -0.001(3) -0.009(3) 0.000(4)
C2 0.015(4) 0.016(5) 0.017(3) 0.002(3) 0.002(3) 0.000(3)
C3 0.018(4) 0.027(5) 0.012(3) 0.007(3) 0.002(3) 0.001(4)
C4 0.008(4) 0.029(5) 0.008(3) -0.001(3) -0.002(3) -0.003(3)
C5 0.017(4) 0.027(5) 0.011(3) 0.000(3) 0.003(3) -0.004(4)
C6 0.022(4) 0.020(5) 0.024(4) 0.000(3) 0.006(3) -0.003(4)
C7 0.026(5) 0.019(5) 0.034(4) 0.005(4) 0.015(4) 0.009(4)
C8 0.035(5) 0.034(5) 0.024(4) 0.003(4) 0.012(4) 0.017(4)
C9 0.055(6) 0.026(5) 0.029(4) 0.005(4) 0.015(5) 0.014(5)
C10 0.052(6) 0.027(6) 0.038(5) -0.007(4) 0.020(5) -0.004(5)
C11 0.032(5) 0.018(5) 0.040(5) -0.018(4) 0.011(4) -0.003(4)
C12 0.046(6) 0.024(5) 0.019(4) 0.000(4) 0.009(4) 0.015(4)
C13 0.025(5) 0.025(5) 0.024(4) 0.004(4) 0.001(4) 0.000(4)
C14 0.025(5) 0.041(6) 0.028(4) 0.000(4) 0.006(4) -0.002(4)
C15 0.039(6) 0.042(6) 0.033(5) -0.004(4) 0.013(4) -0.003(5)
C16 0.038(6) 0.035(6) 0.051(5) 0.008(5) 0.013(5) 0.001(5)
C17 0.034(6) 0.049(7) 0.038(5) 0.011(4) 0.016(4) 0.008(5)
C18 0.025(5) 0.044(6) 0.026(4) 0.002(4) 0.007(4) 0.006(4)
C19 0.021(4) 0.012(4) 0.028(4) -0.005(3) 0.003(4) -0.006(3)
C20 0.019(4) 0.014(4) 0.021(4) 0.003(3) 0.004(3) 0.003(3)
C21 0.018(4) 0.017(5) 0.025(4) -0.005(3) 0.009(3) -0.005(3)
C22 0.021(4) 0.017(4) 0.018(3) -0.002(3) 0.001(3) -0.005(4)
C23 0.029(4) 0.014(4) 0.015(3) -0.008(3) 0.005(3) -0.007(4)
C24 0.020(4) 0.017(5) 0.024(4) -0.002(3) 0.010(3) -0.007(3)
C25 0.021(4) 0.027(5) 0.028(4) -0.005(4) 0.005(4) -0.004(4)
C26 0.025(5) 0.028(5) 0.024(4) 0.006(4) 0.003(4) 0.001(4)
C27 0.048(6) 0.035(6) 0.050(5) -0.007(5) -0.016(5) 0.002(5)
C28 0.028(5) 0.056(7) 0.031(4) -0.004(4) -0.004(4) 0.004(5)

loop_
_atom_type_symbol
_atom_type_description
_atom_type_scat_dispersion_real
_atom_type_scat_dispersion_imag
_atom_type_scat_source
C C 0.0033 0.0016 'International Tables Vol C Tables 4.2.6.8 and 6.1.1.4'
H H 0.0000 0.0000 'International Tables Vol C Tables 4.2.6.8 and 6.1.1.4'
N N 0.0061 0.0033 'International Tables Vol C Tables 4.2.6.8 and 6.1.1.4'
O O 0.0106 0.0060 'International Tables Vol C Tables 4.2.6.8 and 6.1.1.4'
P P 0.1023 0.0942 'International Tables Vol C Tables 4.2.6.8 and 6.1.1.4'
Cl Cl 0.1484 0.1585 'International Tables Vol C Tables 4.2.6.8 and 6.1.1.4'
Ru Ru -1.2594 0.8363 'International Tables Vol C Tables 4.2.6.8 and 6.1.1.4'

loop_
_geom_angle_atom_site_label_1
_geom_angle_atom_site_label_2
_geom_angle_atom_site_label_3
_geom_angle
O2 Ru1 O1 78.33(18)
O2 Ru1 C23 131.2(2)
O1 Ru1 C23 90.6(2)
O2 Ru1 C20 109.9(2)
O1 Ru1 C20 170.9(2)
C23 Ru1 C20 81.1(3)
O2 Ru1 C21 91.3(2)
O1 Ru1 C21 141.4(2)
C23 Ru1 C21 68.4(2)
C20 Ru1 C21 37.8(2)
O2 Ru1 C24 168.9(2)
O1 Ru1 C24 103.1(2)
C23 Ru1 C24 38.4(2)
C20 Ru1 C24 68.0(3)
C21 Ru1 C24 80.7(3)
O2 Ru1 C19 145.5(2)
O1 Ru1 C19 134.6(2)
C23 Ru1 C19 68.7(3)
C20 Ru1 C19 38.3(2)
C21 Ru1 C19 68.7(3)
C24 Ru1 C19 37.2(2)
O2 Ru1 C22 99.8(2)
O1 Ru1 C22 106.6(2)
C23 Ru1 C22 38.1(2)
C20 Ru1 C22 68.9(2)
C21 Ru1 C22 38.1(2)
C24 Ru1 C22 69.1(3)
C19 Ru1 C22 81.9(3)
O2 Ru1 Cl1 83.66(13)
O1 Ru1 Cl1 84.09(13)
C23 Ru1 Cl1 142.91(19)
C20 Ru1 Cl1 100.28(19)
C21 Ru1 Cl1 132.13(18)
C24 Ru1 Cl1 107.42(19)
C19 Ru1 Cl1 89.39(19)
C22 Ru1 Cl1 169.18(18)
O4 P1 O6 115.2(3)
O4 P1 O5 116.9(3)
O6 P1 O5 95.3(3)
O4 P1 N1 112.1(3)
O6 P1 N1 110.6(3)
O5 P1 N1 105.3(3)
C1 O1 Ru1 112.9(4)
C2 O2 Ru1 112.2(4)
C4 O3 C3 118.7(6)
C7 O5 P1 116.3(4)
C13 O6 P1 122.8(4)
C6 N1 P1 126.5(4)
C6 N1 H200 110.9
P1 N1 H200 119.3
O1 C1 C5 124.5(7)
O1 C1 C2 118.4(7)
C5 C1 C2 117.0(7)
O2 C2 C3 125.7(6)
O2 C2 C1 117.0(6)
C3 C2 C1 117.3(7)
C2 C3 O3 123.5(6)
C2 C3 H3 118.2
O3 C3 H3 118.2
O3 C4 C5 123.3(7)
O3 C4 C6 113.3(6)
C5 C4 C6 123.4(6)
C4 C5 C1 120.0(6)
C4 C5 H5 120.0
C1 C5 H5 120.0
N1 C6 C4 111.7(6)
N1 C6 H6A 109.3
C4 C6 H6A 109.3
N1 C6 H6B 109.3
C4 C6 H6B 109.3
H6A C6 H6B 107.9
C8 C7 C12 120.5(7)
C8 C7 O5 122.2(7)
C12 C7 O5 117.3(6)
C7 C8 C9 119.7(8)
C7 C8 H8 120.1
C9 C8 H8 120.1
C10 C9 C8 119.5(7)
C10 C9 H9 120.3
C8 C9 H9 120.3
C9 C10 C11 120.4(8)
C9 C10 H10 119.8
C11 C10 H10 119.8
C12 C11 C10 119.6(8)
C12 C11 H11 120.2
C10 C11 H11 120.2
C11 C12 C7 120.3(7)
C11 C12 H12 119.8
C7 C12 H12 119.8
C18 C13 C14 121.4(8)
C18 C13 O6 115.4(7)
C14 C13 O6 123.2(7)
C15 C14 C13 118.6(7)
C15 C14 H14 120.7
C13 C14 H14 120.7
C14 C15 C16 121.6(8)
C14 C15 H15 119.2
C16 C15 H15 119.2
C15 C16 C17 118.5(8)
C15 C16 H16 120.8
C17 C16 H16 120.8
C18 C17 C16 121.6(8)
C18 C17 H17 119.2
C16 C17 H17 119.2
C13 C18 C17 118.4(8)
C13 C18 H18 120.8
C17 C18 H18 120.8
C24 C19 C20 117.8(6)
C24 C19 C25 122.8(6)
C20 C19 C25 119.3(6)
C24 C19 Ru1 70.4(4)
C20 C19 Ru1 68.9(4)
C25 C19 Ru1 129.7(5)
C21 C20 C19 121.2(6)
C21 C20 Ru1 71.2(4)
C19 C20 Ru1 72.8(4)
C21 C20 H20 119.4
C19 C20 H20 119.4
Ru1 C20 H20 129.0
C20 C21 C22 122.0(6)
C20 C21 Ru1 71.1(4)
C22 C21 Ru1 72.8(4)
C20 C21 H21 119.0
C22 C21 H21 119.0
Ru1 C21 H21 129.8
C23 C22 C21 116.2(6)
C23 C22 C26 121.5(6)
C21 C22 C26 122.2(6)
C23 C22 Ru1 68.7(4)
C21 C22 Ru1 69.1(4)
C26 C22 Ru1 131.7(5)
C22 C23 C24 122.0(6)
C22 C23 Ru1 73.2(4)
C24 C23 Ru1 72.2(4)
C22 C23 H23 119.0
C24 C23 H23 119.0
Ru1 C23 H23 127.8
C19 C24 C23 120.7(6)
C19 C24 Ru1 72.4(4)
C23 C24 Ru1 69.4(4)
C19 C24 H24 119.6
C23 C24 H24 119.6
Ru1 C24 H24 131.4
C19 C25 H25A 109.5
C19 C25 H25B 109.5
H25A C25 H25B 109.5
C19 C25 H25C 109.5
H25A C25 H25C 109.5
H25B C25 H25C 109.5
C28 C26 C22 114.5(6)
C28 C26 C27 110.7(7)
C22 C26 C27 107.1(6)
C28 C26 H26 108.1
C22 C26 H26 108.1
C27 C26 H26 108.1
C26 C27 H27A 109.5
C26 C27 H27B 109.5
H27A C27 H27B 109.5
C26 C27 H27C 109.5
H27A C27 H27C 109.5
H27B C27 H27C 109.5
C26 C28 H28A 109.5
C26 C28 H28B 109.5
H28A C28 H28B 109.5
C26 C28 H28C 109.5
H28A C28 H28C 109.5
H28B C28 H28C 109.5

loop_
_geom_bond_atom_site_label_1
_geom_bond_atom_site_label_2
_geom_bond_distance
Ru1 O2 2.104(4)
Ru1 O1 2.112(5)
Ru1 C23 2.149(6)
Ru1 C20 2.158(7)
Ru1 C21 2.160(7)
Ru1 C24 2.185(7)
Ru1 C19 2.210(7)
Ru1 C22 2.209(7)
Ru1 Cl1 2.4371(18)
P1 O4 1.463(5)
P1 O6 1.591(5)
P1 O5 1.595(5)
P1 N1 1.616(6)
O1 C1 1.277(8)
O2 C2 1.323(8)
O3 C4 1.329(7)
O3 C3 1.372(8)
O5 C7 1.424(8)
O6 C13 1.410(9)
N1 C6 1.478(8)
N1 H200 0.8613
C1 C5 1.422(9)
C1 C2 1.456(9)
C2 C3 1.357(9)
C3 H3 0.9500
C4 C5 1.341(9)
C4 C6 1.519(9)
C5 H5 0.9500
C6 H6A 0.9900
C6 H6B 0.9900
C7 C8 1.366(10)
C7 C12 1.380(10)
C8 C9 1.390(11)
C8 H8 0.9500
C9 C10 1.380(11)
C9 H9 0.9500
C10 C11 1.384(11)
C10 H10 0.9500
C11 C12 1.366(10)
C11 H11 0.9500
C12 H12 0.9500
C13 C18 1.361(10)
C13 C14 1.402(10)
C14 C15 1.367(11)
C14 H14 0.9500
C15 C16 1.377(10)
C15 H15 0.9500
C16 C17 1.382(11)
C16 H16 0.9500
C17 C18 1.388(11)
C17 H17 0.9500
C18 H18 0.9500
C19 C24 1.404(9)
C19 C20 1.435(9)
C19 C25 1.497(9)
C20 C21 1.397(9)
C20 H20 0.9500
C21 C22 1.428(9)
C21 H21 0.9500
C22 C23 1.424(9)
C22 C26 1.519(9)
C23 C24 1.426(9)
C23 H23 0.9500
C24 H24 0.9500
C25 H25A 0.9800
C25 H25B 0.9800
C25 H25C 0.9800
C26 C28 1.506(10)
C26 C27 1.537(10)
C26 H26 1.0000
C27 H27A 0.9800
C27 H27B 0.9800
C27 H27C 0.9800
C28 H28A 0.9800
C28 H28B 0.9800
C28 H28C 0.9800

loop_
_geom_torsion_atom_site_label_1
_geom_torsion_atom_site_label_2
_geom_torsion_atom_site_label_3
_geom_torsion_atom_site_label_4
_geom_torsion
O2 Ru1 O1 C1 9.2(4)
C23 Ru1 O1 C1 141.3(5)
C21 Ru1 O1 C1 86.5(5)
C24 Ru1 O1 C1 177.9(5)
C19 Ru1 O1 C1 -158.8(4)
C22 Ru1 O1 C1 106.1(5)
Cl1 Ru1 O1 C1 -75.5(4)
O1 Ru1 O2 C2 -8.8(4)
C23 Ru1 O2 C2 -89.2(5)
C20 Ru1 O2 C2 175.1(4)
C21 Ru1 O2 C2 -151.3(4)
C24 Ru1 O2 C2 -107.5(11)
C19 Ru1 O2 C2 156.1(5)
C22 Ru1 O2 C2 -113.9(4)
Cl1 Ru1 O2 C2 76.5(4)
O4 P1 O5 C7 -61.1(6)
O6 P1 O5 C7 177.1(5)
N1 P1 O5 C7 64.1(5)
O4 P1 O6 C13 53.6(6)
O5 P1 O6 C13 176.6(5)
N1 P1 O6 C13 -74.8(6)
O4 P1 N1 C6 -178.9(5)
O6 P1 N1 C6 -48.9(7)
O5 P1 N1 C6 53.0(6)
Ru1 O1 C1 C5 175.8(5)
Ru1 O1 C1 C2 -8.3(7)
Ru1 O2 C2 C3 -172.0(6)
Ru1 O2 C2 C1 7.5(7)
O1 C1 C2 O2 0.6(9)
C5 C1 C2 O2 176.8(6)
O1 C1 C2 C3 -180.0(6)
C5 C1 C2 C3 -3.7(9)
O2 C2 C3 O3 -178.8(6)
C1 C2 C3 O3 1.8(10)
C4 O3 C3 C2 1.0(9)
C3 O3 C4 C5 -1.8(9)
C3 O3 C4 C6 176.8(5)
O3 C4 C5 C1 -0.3(10)
C6 C4 C5 C1 -178.8(6)
O1 C1 C5 C4 179.1(6)
C2 C1 C5 C4 3.0(10)
P1 N1 C6 C4 94.6(7)
O3 C4 C6 N1 -89.4(7)
C5 C4 C6 N1 89.2(8)
P1 O5 C7 C8 68.1(8)
P1 O5 C7 C12 -113.1(6)
C12 C7 C8 C9 1.6(11)
O5 C7 C8 C9 -179.6(6)
C7 C8 C9 C10 -0.6(11)
C8 C9 C10 C11 -0.5(11)
C9 C10 C11 C12 0.7(11)
C10 C11 C12 C7 0.2(11)
C8 C7 C12 C11 -1.4(11)
O5 C7 C12 C11 179.7(6)
P1 O6 C13 C18 -157.2(5)
P1 O6 C13 C14 23.9(10)
C18 C13 C14 C15 -2.0(11)
O6 C13 C14 C15 176.8(7)
C13 C14 C15 C16 1.1(12)
C14 C15 C16 C17 0.0(12)
C15 C16 C17 C18 -0.3(12)
C14 C13 C18 C17 1.7(11)
O6 C13 C18 C17 -177.2(7)
C16 C17 C18 C13 -0.5(12)
O2 Ru1 C19 C24 161.6(4)
O1 Ru1 C19 C24 -39.5(5)
C23 Ru1 C19 C24 28.8(4)
C20 Ru1 C19 C24 131.9(6)
C21 Ru1 C19 C24 103.0(4)
C22 Ru1 C19 C24 65.9(4)
Cl1 Ru1 C19 C24 -120.6(4)
O2 Ru1 C19 C20 29.7(6)
O1 Ru1 C19 C20 -171.4(3)
C23 Ru1 C19 C20 -103.1(4)
C21 Ru1 C19 C20 -28.9(4)
C24 Ru1 C19 C20 -131.9(6)
C22 Ru1 C19 C20 -66.0(4)
Cl1 Ru1 C19 C20 107.5(4)
O2 Ru1 C19 C25 -81.5(7)
O1 Ru1 C19 C25 77.4(7)
C23 Ru1 C19 C25 145.7(7)
C20 Ru1 C19 C25 -111.2(8)
C21 Ru1 C19 C25 -140.1(7)
C24 Ru1 C19 C25 116.9(8)
C22 Ru1 C19 C25 -177.2(7)
Cl1 Ru1 C19 C25 -3.7(6)
C24 C19 C20 C21 2.0(10)
C25 C19 C20 C21 179.1(6)
Ru1 C19 C20 C21 54.4(6)
C24 C19 C20 Ru1 -52.4(6)
C25 C19 C20 Ru1 124.7(6)
O2 Ru1 C20 C21 64.7(4)
C23 Ru1 C20 C21 -66.0(4)
C24 Ru1 C20 C21 -103.6(4)
C19 Ru1 C20 C21 -132.7(6)
C22 Ru1 C20 C21 -28.5(4)
Cl1 Ru1 C20 C21 151.6(4)
O2 Ru1 C20 C19 -162.6(4)
C23 Ru1 C20 C19 66.7(4)
C21 Ru1 C20 C19 132.7(6)
C24 Ru1 C20 C19 29.1(4)
C22 Ru1 C20 C19 104.2(4)
Cl1 Ru1 C20 C19 -75.7(4)
C19 C20 C21 C22 -0.8(11)
Ru1 C20 C21 C22 54.3(6)
C19 C20 C21 Ru1 -55.1(6)
O2 Ru1 C21 C20 -121.8(4)
O1 Ru1 C21 C20 165.4(4)
C23 Ru1 C21 C20 103.9(4)
C24 Ru1 C21 C20 66.0(4)
C19 Ru1 C21 C20 29.3(4)
C22 Ru1 C21 C20 133.9(6)
Cl1 Ru1 C21 C20 -39.2(5)
O2 Ru1 C21 C22 104.3(4)
O1 Ru1 C21 C22 31.5(6)
C23 Ru1 C21 C22 -30.0(4)
C20 Ru1 C21 C22 -133.9(6)
C24 Ru1 C21 C22 -67.9(4)
C19 Ru1 C21 C22 -104.6(4)
Cl1 Ru1 C21 C22 -173.0(3)
C20 C21 C22 C23 -2.1(10)
Ru1 C21 C22 C23 51.5(5)
C20 C21 C22 C26 179.5(6)
Ru1 C21 C22 C26 -126.9(7)
C20 C21 C22 Ru1 -53.5(6)
O2 Ru1 C22 C23 149.4(4)
O1 Ru1 C22 C23 68.8(4)
C20 Ru1 C22 C23 -102.9(4)
C21 Ru1 C22 C23 -131.1(6)
C24 Ru1 C22 C23 -29.3(4)
C19 Ru1 C22 C23 -65.5(4)
Cl1 Ru1 C22 C23 -102.5(10)
O2 Ru1 C22 C21 -79.4(4)
O1 Ru1 C22 C21 -160.1(4)
C23 Ru1 C22 C21 131.1(6)
C20 Ru1 C22 C21 28.2(4)
C24 Ru1 C22 C21 101.9(4)
C19 Ru1 C22 C21 65.6(4)
Cl1 Ru1 C22 C21 28.7(12)
O2 Ru1 C22 C26 35.6(6)
O1 Ru1 C22 C26 -45.1(6)
C23 Ru1 C22 C26 -113.8(8)
C20 Ru1 C22 C26 143.3(7)
C21 Ru1 C22 C26 115.0(8)
C24 Ru1 C22 C26 -143.1(7)
C19 Ru1 C22 C26 -179.3(6)
Cl1 Ru1 C22 C26 143.7(8)
C21 C22 C23 C24 3.9(10)
C26 C22 C23 C24 -177.7(6)
Ru1 C22 C23 C24 55.6(6)
C21 C22 C23 Ru1 -51.7(6)
C26 C22 C23 Ru1 126.7(6)
O2 Ru1 C23 C22 -41.7(5)
O1 Ru1 C23 C22 -116.7(4)
C20 Ru1 C23 C22 67.0(4)
C21 Ru1 C23 C22 30.0(4)
C24 Ru1 C23 C22 132.7(6)
C19 Ru1 C23 C22 104.7(4)
Cl1 Ru1 C23 C22 162.3(3)
O2 Ru1 C23 C24 -174.4(3)
O1 Ru1 C23 C24 110.6(4)
C20 Ru1 C23 C24 -65.7(4)
C21 Ru1 C23 C24 -102.7(4)
C19 Ru1 C23 C24 -28.0(4)
C22 Ru1 C23 C24 -132.7(6)
Cl1 Ru1 C23 C24 29.6(5)
C20 C19 C24 C23 -0.2(10)
C25 C19 C24 C23 -177.2(6)
Ru1 C19 C24 C23 -51.9(6)
C20 C19 C24 Ru1 51.7(6)
C25 C19 C24 Ru1 -125.3(7)
C22 C23 C24 C19 -2.9(10)
Ru1 C23 C24 C19 53.2(6)
C22 C23 C24 Ru1 -56.1(6)
O2 Ru1 C24 C19 -111.4(11)
O1 Ru1 C24 C19 152.3(4)
C23 Ru1 C24 C19 -133.8(6)
C20 Ru1 C24 C19 -29.8(4)
C21 Ru1 C24 C19 -66.9(4)
C22 Ru1 C24 C19 -104.7(4)
Cl1 Ru1 C24 C19 64.5(4)
O2 Ru1 C24 C23 22.3(13)
O1 Ru1 C24 C23 -73.9(4)
C20 Ru1 C24 C23 103.9(4)
C21 Ru1 C24 C23 66.8(4)
C19 Ru1 C24 C23 133.8(6)
C22 Ru1 C24 C23 29.1(4)
Cl1 Ru1 C24 C23 -161.8(3)
C23 C22 C26 C28 -145.2(7)
C21 C22 C26 C28 33.1(10)
Ru1 C22 C26 C28 -56.7(9)
C23 C22 C26 C27 91.6(8)
C21 C22 C26 C27 -90.1(8)
Ru1 C22 C26 C27 -179.8(5)
